data_1539584
loop_
_publ_author_name
'Andresen, A.F.'
'Engebretsen, J.E.'
'Refsnes, J.'

_publ_section_title
;
 Neutron diffraction investigations on quenched Mn Bi and Mn Bi.9 Sb.1
;
_journal_name_full 'Acta Chemica Scandinavica (1-27,1973-42,1988)'
_journal_page_first 175
_journal_page_last 190
_journal_volume 26
_journal_year 1972
_chemical_formula_sum 'Bi0.76 Mn0.876'
_space_group_IT_number 17
_symmetry_space_group_name_Hall 'P 2c 2'
_symmetry_space_group_name_H-M 'P 2 2 21'
_cell_angle_alpha 90
_cell_angle_beta 90
_cell_angle_gamma 90
_cell_formula_units_Z 5
_cell_length_a 4.334
_cell_length_b 7.505
_cell_length_c 5.959
_cell_volume 193.826
_citation_journal_id_ASTM ACSAA4
_cod_data_source_file Andresen_ACSAA4_1972_299.cif
_cod_data_source_block Bi0.76Mn0.876
_cod_original_cell_volume 193.8264
_cod_database_code 1539584

loop_
_symmetry_equiv_pos_as_xyz
x,y,z
-x,-y,z+1/2
x,-y,-z
-x,y,-z+1/2

loop_
_atom_site_label
_atom_site_type_symbol
_atom_site_fract_x
_atom_site_fract_y
_atom_site_fract_z
_atom_site_occupancy
_atom_site_U_iso_or_equiv
Mn2 Mn 0.5 0.5 0 0.9 0.0
Mn1 Mn 0 0 0 0.96 0.0
Bi2 Bi 0.5 0.801 0.25 0.88 0.0
Mn3 Mn 0.5 0.102 0.25 0.33 0.0
Bi1 Bi 0 0.335 0.25 1.02 0.0
